data_4035068
loop_
_publ_author_name
'Klap\"otke, Thomas M'
'Krumm, Burkhard'
'Reith, Thomas'
'Unger, Cornelia C.'

_publ_section_title
;
 Synthetic Routes to a Triazole and Tetrazole with Trinitroalkyl
 Substitution at Nitrogen.
;
_journal_issue 17
_journal_name_full 'The Journal of organic chemistry'
_journal_page_first 10505
_journal_page_last 10509
_journal_paper_doi 10.1021/acs.joc.8b01072
_journal_volume 83
_journal_year 2018
_chemical_formula_moiety 'C6 H2 N8 O6'
_chemical_formula_sum 'C6 H2 N8 O6'
_chemical_formula_weight 282.130
_chemical_name_common 1-(2,2,2-trinitroethyl)-1H-1,2,3-triazole-4,5-dicarbonitrile
_chemical_name_systematic 1-(2,2,2-trinitroethyl)-1H-1,2,3-triazole-4,5-dicarbonitrile
_space_group_IT_number 14
_space_group_name_Hall '-P 2yn'
_space_group_name_H-M_alt 'P 1 21/n 1'
_symmetry_cell_setting monoclinic
_symmetry_Int_Tables_number 14
_symmetry_space_group_name_Hall '-P 2yn'
_symmetry_space_group_name_H-M 'P 1 21/n 1'
_atom_sites_solution_hydrogens geom
_atom_sites_solution_primary direct
_atom_sites_solution_secondary difmap
_audit_creation_date
;
'Thu Oct 13 08:37:40 2016'
;
_audit_creation_method SHELXL-97
_cell_angle_alpha 90.000
_cell_angle_beta 108.644(8)
_cell_angle_gamma 90.000
_cell_formula_units_Z 4
_cell_length_a 10.933(7)
_cell_length_b 9.353(5)
_cell_length_c 11.274(9)
_cell_measurement_reflns_used 1422
_cell_measurement_temperature 173(2)
_cell_measurement_theta_max 27.4650
_cell_measurement_theta_min 4.5010
_cell_volume 1092.3(13)
_computing_cell_refinement
;
CrysAlisPro, Agilent Technologies,
Version 1.171.37.33 (release 27-03-2014 CrysAlis171 .NET)
(compiled Mar 27 2014,17:12:48)
;
_computing_data_collection
;
CrysAlisPro, Agilent Technologies,
Version 1.171.37.33 (release 27-03-2014 CrysAlis171 .NET)
(compiled Mar 27 2014,17:12:48)
;
_computing_data_reduction
;
CrysAlisPro, Agilent Technologies,
Version 1.171.37.33 (release 27-03-2014 CrysAlis171 .NET)
(compiled Mar 27 2014,17:12:48)
;
_computing_molecular_graphics
;
'ORTEP (M. N. Burnett, C. K. Johnson, ORTEP-III: Oak Ridge Thermal Ellipsoid
# Plot Program for Crystal Structure Illustrations, Oak Ridge National
# Laboratory Report ORNL-6895, 1996). Windows version (L. J. Farrugia, Univ.
# Glasgow) used --- SCHAKAL (E. Keller, University of  Freiburg (Breisgau),
# Germany, 1995)'
;
_computing_publication_material
;PLATON (A. L. Spek, Acta Crystallogr, Sect. A, 1990, 46, C34, 1995 version).
# --- T.B.Cohen, Pure Appl. Chem. 1996,68,2339-2359 (atomic masses).
;
_computing_structure_refinement 'SHELXL-97 (Sheldrick, 1997)'
_computing_structure_solution SIR-97
_diffrn_ambient_temperature 173(2)
_diffrn_detector_area_resol_mean 15.9809
_diffrn_measured_fraction_theta_full 0.995
_diffrn_measured_fraction_theta_max 0.995
_diffrn_measurement_details
;
#__ type_ start__ end____ width___ exp.time_
  1 omega  -75.00  -48.00   1.0000   60.0000
omega____ theta____ kappa____ phi______ frames
    -      -28.6994 -179.0000   30.0000 27

#__ type_ start__ end____ width___ exp.time_
  2 omega -108.00  -59.00   1.0000   60.0000
omega____ theta____ kappa____ phi______ frames
    -      -28.6994 -179.0000   90.0000 49

#__ type_ start__ end____ width___ exp.time_
  3 omega    2.00   66.00   1.0000   60.0000
omega____ theta____ kappa____ phi______ frames
    -       29.7932   77.0000   30.0000 64

#__ type_ start__ end____ width___ exp.time_
  4 omega   -2.00  102.00   1.0000   60.0000
omega____ theta____ kappa____ phi______ frames
    -       29.7932   77.0000  -60.0000 104

#__ type_ start__ end____ width___ exp.time_
  5 omega  -19.00   75.00   1.0000   60.0000
omega____ theta____ kappa____ phi______ frames
    -       29.7932  -99.0000  120.0000 94

#__ type_ start__ end____ width___ exp.time_
  6 omega  -27.00  104.00   1.0000   60.0000
omega____ theta____ kappa____ phi______ frames
    -       29.7932    0.0000  -60.0000 131

;
_diffrn_measurement_device 'CCD camera on \k-goniostat'
_diffrn_measurement_device_type KappaCCD
_diffrn_measurement_method omega-scan
_diffrn_orient_matrix_UB_11 -0.0283453000
_diffrn_orient_matrix_UB_12 0.0275837000
_diffrn_orient_matrix_UB_13 -0.0612533000
_diffrn_orient_matrix_UB_21 0.0561410000
_diffrn_orient_matrix_UB_22 0.0415565000
_diffrn_orient_matrix_UB_23 0.0067927000
_diffrn_orient_matrix_UB_31 0.0270568000
_diffrn_orient_matrix_UB_32 -0.0571455000
_diffrn_orient_matrix_UB_33 -0.0246615000
_diffrn_radiation_collimation 0.5
_diffrn_radiation_monochromator graphite
_diffrn_radiation_source 'fine-focus sealed tube'
_diffrn_radiation_type 'Mo K\a'
_diffrn_radiation_wavelength 0.71073
_diffrn_reflns_av_R_equivalents 0.0463
_diffrn_reflns_av_sigmaI/netI 0.0470
_diffrn_reflns_limit_h_max 13
_diffrn_reflns_limit_h_min -12
_diffrn_reflns_limit_k_max 11
_diffrn_reflns_limit_k_min -11
_diffrn_reflns_limit_l_max 14
_diffrn_reflns_limit_l_min -14
_diffrn_reflns_number 8407
_diffrn_reflns_theta_full 26.36
_diffrn_reflns_theta_max 26.36
_diffrn_reflns_theta_min 4.29
_diffrn_source_current 40
_diffrn_source_type 'Spellman generator'
_diffrn_source_voltage 50
_exptl_absorpt_coefficient_mu 0.155
_exptl_absorpt_correction_T_max 1.00000
_exptl_absorpt_correction_T_min 0.95970
_exptl_absorpt_correction_type multi-scan
_exptl_absorpt_process_details
;
CrysAlisPro, Agilent Technologies,
Version 1.171.37.33 (release 27-03-2014 CrysAlis171 .NET)
(compiled Mar 27 2014,17:12:48)
Empirical absorption correction using spherical harmonics,
 implemented in SCALE3 ABSPACK scaling algorithm.
;
_exptl_crystal_colour colorless
_exptl_crystal_density_diffrn 1.7156
_exptl_crystal_density_method 'not measured'
_exptl_crystal_description needle
_exptl_crystal_F_000 568
_exptl_crystal_size_max 0.37
_exptl_crystal_size_mid 0.04
_exptl_crystal_size_min 0.04
_refine_diff_density_max 0.367
_refine_diff_density_min -0.321
_refine_diff_density_rms 0.047
_refine_ls_extinction_method none
_refine_ls_goodness_of_fit_ref 1.023
_refine_ls_hydrogen_treatment mixed
_refine_ls_matrix_type full
_refine_ls_number_parameters 189
_refine_ls_number_reflns 2221
_refine_ls_number_restraints 0
_refine_ls_restrained_S_all 1.023
_refine_ls_R_factor_all 0.0773
_refine_ls_R_factor_gt 0.0453
_refine_ls_shift/su_max 0.000
_refine_ls_shift/su_mean 0.000
_refine_ls_structure_factor_coef Fsqd
_refine_ls_weighting_details 'calc w=1/[\s^2^(Fo^2^)+(0.0359P)^2^+0.4218P] where P=(Fo^2^+2Fc^2^)/3'
_refine_ls_weighting_scheme calc
_refine_ls_wR_factor_gt 0.0923
_refine_ls_wR_factor_ref 0.1064
_reflns_number_gt 1517
_reflns_number_total 2221
_reflns_threshold_expression >2\s(I)
_cod_data_source_file jo8b01072_si_002.cif
_cod_data_source_block manuscript
_cod_database_code 4035068

loop_
_symmetry_equiv_pos_as_xyz
'x, y, z'
'-x+1/2, y+1/2, -z+1/2'
'-x, -y, -z'
'x-1/2, -y-1/2, z-1/2'

loop_
_atom_site_label
_atom_site_type_symbol
_atom_site_fract_x
_atom_site_fract_y
_atom_site_fract_z
_atom_site_U_iso_or_equiv
_atom_site_adp_type
_atom_site_occupancy
_atom_site_symmetry_multiplicity
_atom_site_calc_flag
O1 O 1.19474(19) 0.36574(19) 0.2651(2) 0.0648(7) Uani 1 1 d
N5 N 0.8798(2) 0.4725(2) 0.5367(2) 0.0453(6) Uani 1 1 d
N1 N 0.85242(15) 0.21745(18) 0.30067(16) 0.0246(4) Uani 1 1 d
N8 N 1.0549(2) 0.0266(2) 0.2665(2) 0.0418(6) Uani 1 1 d
O5 O 1.0076(2) 0.0149(2) 0.1547(2) 0.0614(6) Uani 1 1 d
O2 O 1.24799(18) 0.15562(19) 0.2247(2) 0.0568(6) Uani 1 1 d
N3 N 0.68942(17) 0.0795(2) 0.27757(19) 0.0380(5) Uani 1 1 d
C5 C 0.96317(19) 0.2740(2) 0.2701(2) 0.0236(5) Uani 1 1 d
C4 C 0.8436(2) 0.3802(2) 0.4692(2) 0.0289(5) Uani 1 1 d
O6 O 1.0799(2) -0.0675(2) 0.3440(2) 0.0722(7) Uani 1 1 d
N6 N 1.18604(18) 0.2381(2) 0.26246(18) 0.0339(5) Uani 1 1 d
C1 C 0.79661(18) 0.2652(2) 0.38476(19) 0.0237(5) Uani 1 1 d
O3 O 1.07240(16) 0.1802(2) 0.51524(15) 0.0512(5) Uani 1 1 d
N2 N 0.78596(18) 0.1055(2) 0.23652(18) 0.0367(5) Uani 1 1 d
O4 O 1.25803(18) 0.1601(4) 0.49272(19) 0.0994(10) Uani 1 1 d
C6 C 1.0816(2) 0.1792(2) 0.3126(2) 0.0272(5) Uani 1 1 d
C2 C 0.69282(19) 0.1768(2) 0.3684(2) 0.0275(5) Uani 1 1 d
N7 N 1.14351(18) 0.1731(2) 0.45386(18) 0.0420(5) Uani 1 1 d
C3 C 0.6004(2) 0.1784(3) 0.4349(2) 0.0353(5) Uani 1 1 d
N4 N 0.5304(2) 0.1806(3) 0.4902(2) 0.0532(6) Uani 1 1 d
H1 H 0.9847(18) 0.364(2) 0.3084(19) 0.021(5) Uiso 1 1 d
H2 H 0.942(2) 0.279(2) 0.183(2) 0.028(6) Uiso 1 1 d

loop_
_atom_site_aniso_label
_atom_site_aniso_U_11
_atom_site_aniso_U_22
_atom_site_aniso_U_33
_atom_site_aniso_U_23
_atom_site_aniso_U_13
_atom_site_aniso_U_12
O1 0.0735(13) 0.0339(10) 0.1174(18) -0.0272(12) 0.0732(14) -0.0230(10)
N5 0.0495(13) 0.0508(14) 0.0458(13) -0.0210(12) 0.0297(11) -0.0187(11)
N1 0.0230(9) 0.0242(9) 0.0271(9) -0.0050(8) 0.0086(7) -0.0031(7)
N8 0.0465(13) 0.0256(11) 0.0672(16) -0.0009(12) 0.0379(12) 0.0020(9)
O5 0.0750(14) 0.0410(12) 0.0746(15) -0.0284(11) 0.0328(12) -0.0097(10)
O2 0.0619(12) 0.0412(11) 0.0913(15) 0.0016(11) 0.0581(12) 0.0097(9)
N3 0.0339(10) 0.0382(12) 0.0457(12) -0.0106(10) 0.0180(10) -0.0133(9)
C5 0.0251(11) 0.0223(11) 0.0252(12) -0.0038(10) 0.0107(9) -0.0034(9)
C4 0.0276(11) 0.0330(12) 0.0320(12) -0.0047(12) 0.0177(10) -0.0062(10)
O6 0.0983(16) 0.0325(11) 0.1162(19) 0.0265(12) 0.0771(15) 0.0161(11)
N6 0.0350(10) 0.0333(11) 0.0426(12) -0.0041(10) 0.0252(9) -0.0019(9)
C1 0.0242(10) 0.0240(11) 0.0241(11) 0.0002(9) 0.0095(9) -0.0006(9)
O3 0.0391(10) 0.0861(15) 0.0333(9) 0.0128(10) 0.0183(8) 0.0116(9)
N2 0.0344(11) 0.0359(11) 0.0427(12) -0.0153(10) 0.0166(9) -0.0139(9)
O4 0.0247(10) 0.218(3) 0.0521(13) 0.0274(17) 0.0077(9) 0.0188(14)
C6 0.0282(11) 0.0265(11) 0.0315(12) 0.0000(10) 0.0161(9) -0.0013(9)
C2 0.0247(11) 0.0300(12) 0.0287(12) -0.0016(10) 0.0099(9) -0.0034(9)
N7 0.0287(10) 0.0622(15) 0.0360(11) 0.0104(11) 0.0116(9) 0.0049(10)
C3 0.0309(12) 0.0362(13) 0.0414(14) -0.0031(12) 0.0150(11) -0.0079(10)
N4 0.0451(13) 0.0621(16) 0.0642(15) -0.0079(13) 0.0338(12) -0.0129(12)

loop_
_atom_type_symbol
_atom_type_description
_atom_type_scat_dispersion_real
_atom_type_scat_dispersion_imag
_atom_type_scat_source
C C 0.0033 0.0016 'International Tables Vol C Tables 4.2.6.8 and 6.1.1.4'
H H 0.0000 0.0000 'International Tables Vol C Tables 4.2.6.8 and 6.1.1.4'
N N 0.0061 0.0033 'International Tables Vol C Tables 4.2.6.8 and 6.1.1.4'
O O 0.0106 0.0060 'International Tables Vol C Tables 4.2.6.8 and 6.1.1.4'

loop_
_geom_angle_atom_site_label_1
_geom_angle_atom_site_label_2
_geom_angle_atom_site_label_3
_geom_angle
N2 N1 C1 110.22(16)
N2 N1 C5 120.08(16)
C1 N1 C5 129.62(17)
O5 N8 O6 127.8(2)
O5 N8 C6 114.6(2)
O6 N8 C6 117.6(2)
N2 N3 C2 108.20(17)
N1 C5 C6 113.72(18)
N1 C5 H1 108.7(12)
C6 C5 H1 108.4(12)
N1 C5 H2 108.9(13)
C6 C5 H2 105.0(13)
H1 C5 H2 112.1(19)
N5 C4 C1 179.2(2)
O2 N6 O1 127.23(19)
O2 N6 C6 118.43(18)
O1 N6 C6 114.33(17)
N1 C1 C2 104.23(18)
N1 C1 C4 124.81(18)
C2 C1 C4 130.95(18)
N3 N2 N1 108.26(17)
C5 C6 N8 113.05(18)
C5 C6 N7 113.79(17)
N8 C6 N7 107.23(19)
C5 C6 N6 109.62(17)
N8 C6 N6 107.27(16)
N7 C6 N6 105.41(17)
N3 C2 C1 109.10(17)
N3 C2 C3 122.96(19)
C1 C2 C3 127.9(2)
O4 N7 O3 126.4(2)
O4 N7 C6 116.90(18)
O3 N7 C6 116.73(18)
N4 C3 C2 178.0(3)

loop_
_geom_bond_atom_site_label_1
_geom_bond_atom_site_label_2
_geom_bond_distance
O1 N6 1.197(3)
N5 C4 1.135(3)
N1 N2 1.346(2)
N1 C1 1.357(2)
N1 C5 1.460(2)
N8 O5 1.205(3)
N8 O6 1.208(3)
N8 C6 1.516(3)
O2 N6 1.192(2)
N3 N2 1.304(2)
N3 C2 1.362(3)
C5 C6 1.515(3)
C5 H1 0.94(2)
C5 H2 0.94(2)
C4 C1 1.419(3)
N6 C6 1.530(3)
C1 C2 1.368(3)
O3 N7 1.196(2)
O4 N7 1.193(3)
C6 N7 1.519(3)
C2 C3 1.438(3)
C3 N4 1.131(3)

loop_
_geom_torsion_atom_site_label_1
_geom_torsion_atom_site_label_2
_geom_torsion_atom_site_label_3
_geom_torsion_atom_site_label_4
_geom_torsion
N2 N1 C5 C6 -73.3(3)
C1 N1 C5 C6 110.3(2)
N2 N1 C1 C2 -0.1(2)
C5 N1 C1 C2 176.6(2)
N2 N1 C1 C4 178.8(2)
C5 N1 C1 C4 -4.6(3)
C2 N3 N2 N1 0.6(2)
C1 N1 N2 N3 -0.3(2)
C5 N1 N2 N3 -177.33(18)
N1 C5 C6 N8 53.5(2)
N1 C5 C6 N7 -69.2(2)
N1 C5 C6 N6 173.10(17)
O5 N8 C6 C5 55.2(2)
O6 N8 C6 C5 -123.2(2)
O5 N8 C6 N7 -178.62(18)
O6 N8 C6 N7 3.0(2)
O5 N8 C6 N6 -65.8(2)
O6 N8 C6 N6 115.8(2)
O2 N6 C6 C5 -139.7(2)
O1 N6 C6 C5 39.6(3)
O2 N6 C6 N8 -16.6(3)
O1 N6 C6 N8 162.7(2)
O2 N6 C6 N7 97.5(2)
O1 N6 C6 N7 -83.2(2)
N2 N3 C2 C1 -0.7(3)
N2 N3 C2 C3 -179.5(2)
N1 C1 C2 N3 0.4(2)
C4 C1 C2 N3 -178.3(2)
N1 C1 C2 C3 179.2(2)
C4 C1 C2 C3 0.4(4)
C5 C6 N7 O4 -146.9(3)
N8 C6 N7 O4 87.3(3)
N6 C6 N7 O4 -26.7(3)
C5 C6 N7 O3 33.9(3)
N8 C6 N7 O3 -91.9(2)
N6 C6 N7 O3 154.0(2)
